data_4126618
loop_
_publ_author_name
'Thompson, Niklas B.'
'Green, Michael T.'
'Peters, Jonas C.'

_publ_section_title
;
 Nitrogen Fixation via a Terminal Fe(IV) Nitride.
;
_journal_name_full 'Journal of the American Chemical Society'
_journal_paper_doi 10.1021/jacs.7b09364
_journal_year 2017
_chemical_formula_sum 'C37 H54 B F3 Fe O3 P3 S'
_chemical_formula_weight 795.43
_chemical_name_systematic
;
 ?
;
_space_group_crystal_system monoclinic
_space_group_IT_number 14
_space_group_name_Hall '-P 2ybc'
_space_group_name_H-M_alt 'P 1 21/c 1'
_symmetry_space_group_name_Hall '-P 2ybc'
_symmetry_space_group_name_H-M 'P 1 21/c 1'
_atom_sites_solution_hydrogens geom
_atom_sites_solution_primary direct
_atom_sites_solution_secondary difmap
_audit_creation_method SHELXL-2013
_cell_angle_alpha 90
_cell_angle_beta 92.4740(10)
_cell_angle_gamma 90
_cell_formula_units_Z 4
_cell_length_a 10.8053(4)
_cell_length_b 14.9993(5)
_cell_length_c 24.4155(9)
_cell_measurement_reflns_used 9543
_cell_measurement_temperature 100(2)
_cell_measurement_theta_max 38.18
_cell_measurement_theta_min 2.44
_cell_volume 3953.4(2)
_computing_cell_refinement 'SAINT v8.34A (Bruker-AXS, 2007)'
_computing_data_collection 'APEX2 v2014.7-1 (Bruker-AXS, 2014)'
_computing_data_reduction 'SAINT v8.34A (Bruker-AXS, 2007)'
_computing_structure_refinement 'SHELXL-2014/7 (Sheldrick, 2014)'
_computing_structure_solution 'SHELXS-2013/1 (She ldrick, 2013)'
_diffrn_ambient_temperature 100(2)
_diffrn_detector 'CMOS Area Detector'
_diffrn_detector_area_resol_mean 10.24
_diffrn_detector_type 'Bruker PHOTON 100 CMOS'
_diffrn_measured_fraction_theta_full 0.999
_diffrn_measured_fraction_theta_max 0.998
_diffrn_measurement_device '\k-geometry diffractometer'
_diffrn_measurement_device_type 'Bruker D8 VENTURE Kappa Duo PHOTON 100 CMOS'
_diffrn_measurement_method '\f and \w scans'
_diffrn_radiation_monochromator 'multilayer mirrors'
_diffrn_radiation_type MoK\a
_diffrn_radiation_wavelength 0.71073
_diffrn_reflns_av_R_equivalents 0.0510
_diffrn_reflns_av_unetI/netI 0.0247
_diffrn_reflns_Laue_measured_fraction_full 0.999
_diffrn_reflns_Laue_measured_fraction_max 0.998
_diffrn_reflns_limit_h_max 18
_diffrn_reflns_limit_h_min -18
_diffrn_reflns_limit_k_max 26
_diffrn_reflns_limit_k_min -26
_diffrn_reflns_limit_l_max 42
_diffrn_reflns_limit_l_min -42
_diffrn_reflns_number 334561
_diffrn_reflns_point_group_measured_fraction_full 0.999
_diffrn_reflns_point_group_measured_fraction_max 0.998
_diffrn_reflns_theta_full 25.242
_diffrn_reflns_theta_max 38.334
_diffrn_reflns_theta_min 2.442
_diffrn_source 'I\mS HB micro-focus sealed tube'
_diffrn_source_current 1
_diffrn_source_power 0.05
_diffrn_source_type 'Incoatech I\mS HB'
_diffrn_source_voltage 50
_exptl_absorpt_coefficient_mu 0.604
_exptl_absorpt_correction_type multi-scan
_exptl_absorpt_process_details 'SADABS-2014/4 (Sheldrick, 2014)'
_exptl_crystal_colour green
_exptl_crystal_density_diffrn 1.336
_exptl_crystal_density_method 'not measured'
_exptl_crystal_description plate
_exptl_crystal_F_000 1676
_exptl_crystal_size_max .1
_exptl_crystal_size_mid .1
_exptl_crystal_size_min .1
_exptl_transmission_factor_max 0.7475
_exptl_transmission_factor_min 0.7148
_refine_diff_density_max 0.924
_refine_diff_density_min -1.286
_refine_diff_density_rms 0.068
_refine_ls_extinction_method none
_refine_ls_goodness_of_fit_ref 1.042
_refine_ls_hydrogen_treatment constr
_refine_ls_matrix_type full
_refine_ls_number_parameters 454
_refine_ls_number_reflns 21954
_refine_ls_number_restraints 0
_refine_ls_restrained_S_all 1.042
_refine_ls_R_factor_all 0.0503
_refine_ls_R_factor_gt 0.0354
_refine_ls_shift/su_max 0.003
_refine_ls_shift/su_mean 0.000
_refine_ls_structure_factor_coef Fsqd
_refine_ls_weighting_details 'w=1/[\s^2^(Fo^2^)+(0.0323P)^2^+1.9081P] where P=(Fo^2^+2Fc^2^)/3'
_refine_ls_weighting_scheme calc
_refine_ls_wR_factor_gt 0.0790
_refine_ls_wR_factor_ref 0.0844
_reflns_Friedel_coverage 0.000
_reflns_number_gt 17980
_reflns_number_total 21954
_reflns_threshold_expression 'I > 2\s(I)'
_cod_data_source_file ja7b09364_si_001.cif
_cod_data_source_block nbt_2_275_final
_cod_database_code 4126618
_shelx_space_group_comment
;
The symmetry employed for this shelxl refinement is uniquely defined
by the following loop, which should always be used as a source of
symmetry information in preference to the above space-group names.
They are only intended as comments.
;
_shelxl_version_number 2013-4

loop_
_space_group_symop_operation_xyz
'x, y, z'
'-x, y+1/2, -z+1/2'
'-x, -y, -z'
'x, -y-1/2, z-1/2'

loop_
_atom_site_label
_atom_site_type_symbol
_atom_site_fract_x
_atom_site_fract_y
_atom_site_fract_z
_atom_site_U_iso_or_equiv
_atom_site_adp_type
_atom_site_occupancy
_atom_site_site_symmetry_order
_atom_site_calc_flag
_atom_site_refinement_flags_posn
_atom_site_refinement_flags_adp
Fe1 Fe 0.73936(2) 0.71260(2) 0.61268(2) 0.00966(2) Uani 1 1 d . .
P002 P 0.81722(2) 0.69965(2) 0.52232(2) 0.00983(4) Uani 1 1 d . .
P5 P 0.52464(2) 0.76532(2) 0.60658(2) 0.01067(4) Uani 1 1 d . .
P004 P 0.87200(2) 0.77991(2) 0.68549(2) 0.01380(4) Uani 1 1 d . .
S005 S 0.78168(3) 0.50317(2) 0.65631(2) 0.02480(5) Uani 1 1 d . .
O006 O 0.71597(7) 0.58240(5) 0.63573(3) 0.01965(13) Uani 1 1 d . .
F007 F 0.62339(11) 0.41101(6) 0.59545(4) 0.0496(3) Uani 1 1 d . .
F008 F 0.70752(10) 0.33824(5) 0.66230(5) 0.0578(3) Uani 1 1 d . .
F009 F 0.56518(10) 0.43446(7) 0.67575(5) 0.0548(3) Uani 1 1 d . .
C00A C 0.89945(7) 0.89419(5) 0.60098(3) 0.01093(12) Uani 1 1 d . .
C00B C 0.71923(7) 0.86533(5) 0.52042(3) 0.00901(11) Uani 1 1 d . .
C00C C 0.66524(7) 0.91281(5) 0.62410(3) 0.01105(12) Uani 1 1 d . .
C00D C 0.78011(8) 0.59144(5) 0.48821(3) 0.01278(13) Uani 1 1 d . .
H00D H 0.8297 0.5461 0.5096 0.015 Uiso 1 1 calc R U
C00E C 0.74435(7) 0.79278(5) 0.48596(3) 0.00997(11) Uani 1 1 d . .
C00F C 0.95334(8) 0.86968(6) 0.65244(3) 0.01333(13) Uani 1 1 d . .
C00G C 0.65757(8) 0.93893(5) 0.49621(3) 0.01166(12) Uani 1 1 d . .
H00G H 0.6416 0.9897 0.5181 0.014 Uiso 1 1 calc R U
C00H C 1.06932(8) 0.99974(6) 0.59179(4) 0.01562(14) Uani 1 1 d . .
H00H H 1.1105 1.0425 0.5703 0.019 Uiso 1 1 calc R U
C00I C 0.96143(8) 0.95886(6) 0.57088(3) 0.01322(13) Uani 1 1 d . .
H00I H 0.9291 0.9751 0.5355 0.016 Uiso 1 1 calc R U
C00J C 1.11686(8) 0.97817(6) 0.64397(4) 0.01758(15) Uani 1 1 d . .
H00J H 1.1883 1.0079 0.6588 0.021 Uiso 1 1 calc R U
C00K C 0.55336(7) 0.87282(5) 0.63892(3) 0.01118(12) Uani 1 1 d . .
C00L C 0.98738(8) 0.71502(6) 0.51430(4) 0.01402(13) Uani 1 1 d . .
H00L H 1.0173 0.7539 0.5454 0.017 Uiso 1 1 calc R U
C00M C 0.69116(9) 0.99815(6) 0.64536(4) 0.01630(15) Uani 1 1 d . .
H00M H 0.7649 1.0276 0.6357 0.020 Uiso 1 1 calc R U
C00N C 0.47442(8) 0.91467(6) 0.67498(3) 0.01482(14) Uani 1 1 d . .
H00N H 0.4006 0.8858 0.6851 0.018 Uiso 1 1 calc R U
C00O C 1.05940(9) 0.91281(7) 0.67431(4) 0.01733(15) Uani 1 1 d . .
H00O H 1.0920 0.8974 0.7098 0.021 Uiso 1 1 calc R U
C00P C 0.61926(8) 0.93926(6) 0.44094(3) 0.01289(13) Uani 1 1 d . .
H00P H 0.5747 0.9888 0.4259 0.015 Uiso 1 1 calc R U
O00Q O 0.80667(16) 0.50465(8) 0.71374(5) 0.0715(5) Uani 1 1 d . .
C00R C 0.79054(10) 0.82754(7) 0.74458(4) 0.02005(17) Uani 1 1 d . .
H00R H 0.7087 0.8493 0.7292 0.024 Uiso 1 1 calc R U
C00S C 0.81514(9) 0.57812(6) 0.42848(4) 0.01834(16) Uani 1 1 d . .
H00A H 0.8108 0.5146 0.4193 0.028 Uiso 1 1 calc R U
H00B H 0.8996 0.5999 0.4239 0.028 Uiso 1 1 calc R U
H00C H 0.7574 0.6114 0.4041 0.028 Uiso 1 1 calc R U
O00T O 0.87824(11) 0.47562(8) 0.62185(8) 0.0662(4) Uani 1 1 d . .
C00U C 1.02227(9) 0.76281(7) 0.46183(4) 0.02083(17) Uani 1 1 d . .
H00E H 1.1126 0.7684 0.4613 0.031 Uiso 1 1 calc R U
H00F H 0.9847 0.8223 0.4607 0.031 Uiso 1 1 calc R U
H00K H 0.9919 0.7284 0.4299 0.031 Uiso 1 1 calc R U
C00V C 0.42244(8) 0.80057(6) 0.54656(3) 0.01298(13) Uani 1 1 d . .
H00V H 0.4606 0.8563 0.5324 0.016 Uiso 1 1 calc R U
C00W C 0.42186(9) 0.70450(6) 0.65216(4) 0.01731(15) Uani 1 1 d . .
H00W H 0.3456 0.7410 0.6569 0.021 Uiso 1 1 calc R U
C00X C 0.64631(8) 0.86711(6) 0.40777(3) 0.01431(13) Uani 1 1 d . .
H00X H 0.6209 0.8674 0.3700 0.017 Uiso 1 1 calc R U
C00Y C 0.64491(9) 0.56430(7) 0.49439(4) 0.01919(16) Uani 1 1 d . .
H00Q H 0.5918 0.5982 0.4684 0.029 Uiso 1 1 calc R U
H00S H 0.6209 0.5769 0.5319 0.029 Uiso 1 1 calc R U
H00T H 0.6355 0.5004 0.4869 0.029 Uiso 1 1 calc R U
C00Z C 0.29244(8) 0.82730(6) 0.56286(4) 0.01727(15) Uani 1 1 d . .
H00U H 0.2483 0.8558 0.5316 0.026 Uiso 1 1 calc R U
H00$ H 0.2988 0.8692 0.5937 0.026 Uiso 1 1 calc R U
H00 H 0.2470 0.7741 0.5737 0.026 Uiso 1 1 calc R U
C010 C 1.05775(9) 0.62671(6) 0.52108(4) 0.01960(16) Uani 1 1 d . .
H01A H 1.0467 0.5915 0.4874 0.029 Uiso 1 1 calc R U
H01B H 1.0254 0.5933 0.5519 0.029 Uiso 1 1 calc R U
H01C H 1.1461 0.6389 0.5283 0.029 Uiso 1 1 calc R U
C011 C 0.50408(9) 0.99854(7) 0.69599(4) 0.01851(16) Uani 1 1 d . .
H011 H 0.4514 1.0268 0.7209 0.022 Uiso 1 1 calc R U
C012 C 0.71073(8) 0.79463(6) 0.43008(3) 0.01340(13) Uani 1 1 d . .
H012 H 0.7320 0.7462 0.4073 0.016 Uiso 1 1 calc R U
C013 C 0.38389(10) 0.61487(7) 0.62654(5) 0.02385(19) Uani 1 1 d . .
H01D H 0.4582 0.5817 0.6171 0.036 Uiso 1 1 calc R U
H01E H 0.3317 0.6252 0.5933 0.036 Uiso 1 1 calc R U
H01F H 0.3374 0.5803 0.6528 0.036 Uiso 1 1 calc R U
C014 C 0.48702(11) 0.69093(8) 0.70831(4) 0.0258(2) Uani 1 1 d . .
H01G H 0.4313 0.6598 0.7325 0.039 Uiso 1 1 calc R U
H01H H 0.5095 0.7490 0.7242 0.039 Uiso 1 1 calc R U
H01I H 0.5621 0.6553 0.7042 0.039 Uiso 1 1 calc R U
C015 C 0.41732(9) 0.73557(7) 0.49836(4) 0.01954(16) Uani 1 1 d . .
H01J H 0.3824 0.6787 0.5100 0.029 Uiso 1 1 calc R U
H01K H 0.5012 0.7258 0.4858 0.029 Uiso 1 1 calc R U
H01L H 0.3651 0.7605 0.4683 0.029 Uiso 1 1 calc R U
C016 C 0.61156(10) 1.04067(7) 0.68025(4) 0.02043(17) Uani 1 1 d . .
H016 H 0.6308 1.0989 0.6934 0.025 Uiso 1 1 calc R U
C017 C 0.98765(9) 0.69905(7) 0.71416(4) 0.02131(18) Uani 1 1 d . .
H017 H 0.9391 0.6492 0.7299 0.026 Uiso 1 1 calc R U
B20 B 0.76025(8) 0.86407(6) 0.58444(4) 0.01016(13) Uani 1 1 d . .
C019 C 0.85257(12) 0.90833(9) 0.77276(4) 0.0288(2) Uani 1 1 d . .
H01M H 0.7983 0.9321 0.8004 0.043 Uiso 1 1 calc R U
H01N H 0.8675 0.9545 0.7454 0.043 Uiso 1 1 calc R U
H01O H 0.9316 0.8901 0.7905 0.043 Uiso 1 1 calc R U
C01A C 1.05778(10) 0.65871(8) 0.66712(5) 0.0274(2) Uani 1 1 d . .
H01P H 1.1086 0.7048 0.6507 0.041 Uiso 1 1 calc R U
H01Q H 0.9985 0.6350 0.6393 0.041 Uiso 1 1 calc R U
H01R H 1.1113 0.6104 0.6812 0.041 Uiso 1 1 calc R U
C01B C 0.66321(12) 0.41694(7) 0.64674(5) 0.0259(2) Uani 1 1 d . .
C01C C 0.76068(12) 0.75404(9) 0.78587(4) 0.0288(2) Uani 1 1 d . .
H01S H 0.8354 0.7397 0.8083 0.043 Uiso 1 1 calc R U
H01T H 0.7319 0.7006 0.7660 0.043 Uiso 1 1 calc R U
H01U H 0.6958 0.7750 0.8096 0.043 Uiso 1 1 calc R U
C01D C 1.07920(12) 0.73001(10) 0.76022(6) 0.0343(3) Uani 1 1 d . .
H01V H 1.1223 0.6782 0.7763 0.051 Uiso 1 1 calc R U
H01W H 1.0339 0.7607 0.7886 0.051 Uiso 1 1 calc R U
H01$ H 1.1398 0.7709 0.7452 0.051 Uiso 1 1 calc R U

loop_
_atom_site_aniso_label
_atom_site_aniso_U_11
_atom_site_aniso_U_22
_atom_site_aniso_U_33
_atom_site_aniso_U_23
_atom_site_aniso_U_13
_atom_site_aniso_U_12
Fe1 0.01072(5) 0.00925(4) 0.00890(4) 0.00093(3) -0.00086(3) 0.00002(3)
P002 0.01071(8) 0.00863(8) 0.01009(8) -0.00002(6) -0.00016(6) 0.00146(6)
P5 0.01009(8) 0.00978(8) 0.01225(8) 0.00145(6) 0.00174(6) -0.00041(6)
P004 0.01494(9) 0.01701(9) 0.00918(8) 0.00277(7) -0.00266(7) -0.00407(7)
S005 0.02568(12) 0.01424(9) 0.03320(13) 0.00744(9) -0.01336(10) -0.00062(8)
O006 0.0225(3) 0.0121(3) 0.0241(3) 0.0054(2) -0.0023(3) 0.0002(2)
F007 0.0764(7) 0.0352(4) 0.0352(4) -0.0038(3) -0.0208(4) -0.0186(4)
F008 0.0623(6) 0.0136(3) 0.0944(8) 0.0171(4) -0.0318(6) -0.0024(4)
F009 0.0567(6) 0.0374(5) 0.0726(7) 0.0014(5) 0.0290(5) -0.0172(4)
C00A 0.0117(3) 0.0112(3) 0.0100(3) -0.0007(2) 0.0008(2) -0.0012(2)
C00B 0.0090(3) 0.0087(3) 0.0094(3) -0.0002(2) 0.0011(2) -0.0001(2)
C00C 0.0129(3) 0.0117(3) 0.0086(3) -0.0010(2) 0.0008(2) -0.0005(2)
C00D 0.0138(3) 0.0100(3) 0.0144(3) -0.0014(2) -0.0006(2) 0.0015(2)
C00E 0.0110(3) 0.0098(3) 0.0092(3) -0.0002(2) 0.0005(2) 0.0017(2)
C00F 0.0138(3) 0.0154(3) 0.0107(3) 0.0000(2) -0.0010(2) -0.0031(3)
C00G 0.0136(3) 0.0099(3) 0.0115(3) 0.0002(2) 0.0012(2) 0.0019(2)
C00H 0.0128(3) 0.0147(3) 0.0195(4) 0.0009(3) 0.0018(3) -0.0029(3)
C00I 0.0128(3) 0.0136(3) 0.0133(3) 0.0013(2) 0.0013(2) -0.0017(2)
C00J 0.0136(3) 0.0185(4) 0.0205(4) -0.0014(3) -0.0015(3) -0.0052(3)
C00K 0.0121(3) 0.0122(3) 0.0093(3) 0.0005(2) 0.0013(2) 0.0005(2)
C00L 0.0114(3) 0.0131(3) 0.0176(3) -0.0006(3) 0.0001(3) 0.0012(2)
C00M 0.0190(4) 0.0148(3) 0.0154(3) -0.0056(3) 0.0043(3) -0.0031(3)
C00N 0.0153(3) 0.0176(3) 0.0118(3) -0.0005(3) 0.0036(3) 0.0017(3)
C00O 0.0161(3) 0.0213(4) 0.0141(3) -0.0002(3) -0.0036(3) -0.0057(3)
C00P 0.0144(3) 0.0121(3) 0.0121(3) 0.0022(2) -0.0001(2) 0.0027(2)
O00Q 0.1263(13) 0.0404(6) 0.0425(6) 0.0243(5) -0.0573(7) -0.0377(7)
C00R 0.0227(4) 0.0281(5) 0.0093(3) 0.0007(3) 0.0000(3) -0.0052(3)
C00S 0.0240(4) 0.0150(4) 0.0161(4) -0.0045(3) 0.0021(3) 0.0017(3)
O00T 0.0302(5) 0.0327(6) 0.1375(14) -0.0027(7) 0.0232(7) 0.0088(4)
C00U 0.0154(4) 0.0222(4) 0.0252(4) 0.0062(3) 0.0047(3) -0.0004(3)
C00V 0.0112(3) 0.0132(3) 0.0145(3) -0.0005(2) -0.0002(2) -0.0004(2)
C00W 0.0155(3) 0.0155(4) 0.0213(4) 0.0057(3) 0.0059(3) -0.0008(3)
C00X 0.0183(4) 0.0143(3) 0.0102(3) 0.0008(2) -0.0019(3) 0.0024(3)
C00Y 0.0164(4) 0.0187(4) 0.0224(4) -0.0050(3) 0.0001(3) -0.0031(3)
C00Z 0.0122(3) 0.0180(4) 0.0216(4) -0.0016(3) 0.0001(3) 0.0021(3)
C010 0.0139(3) 0.0170(4) 0.0276(4) 0.0003(3) -0.0018(3) 0.0049(3)
C011 0.0212(4) 0.0203(4) 0.0144(3) -0.0053(3) 0.0049(3) 0.0026(3)
C012 0.0187(3) 0.0121(3) 0.0094(3) -0.0011(2) -0.0002(2) 0.0031(3)
C013 0.0195(4) 0.0155(4) 0.0368(6) 0.0049(4) 0.0043(4) -0.0045(3)
C014 0.0308(5) 0.0275(5) 0.0195(4) 0.0113(4) 0.0064(4) 0.0008(4)
C015 0.0155(4) 0.0237(4) 0.0193(4) -0.0068(3) -0.0010(3) 0.0006(3)
C016 0.0251(4) 0.0179(4) 0.0187(4) -0.0091(3) 0.0054(3) -0.0013(3)
C017 0.0185(4) 0.0251(4) 0.0197(4) 0.0078(3) -0.0064(3) -0.0023(3)
B20 0.0113(3) 0.0099(3) 0.0093(3) -0.0001(2) 0.0006(2) -0.0006(3)
C019 0.0358(6) 0.0358(6) 0.0149(4) -0.0075(4) 0.0014(4) -0.0086(5)
C01A 0.0198(4) 0.0298(5) 0.0326(5) 0.0064(4) -0.0002(4) 0.0036(4)
C01B 0.0344(5) 0.0132(4) 0.0292(5) 0.0042(3) -0.0089(4) -0.0013(4)
C01C 0.0321(5) 0.0415(6) 0.0129(4) 0.0087(4) 0.0014(4) -0.0081(5)
C01D 0.0299(6) 0.0396(7) 0.0316(6) 0.0084(5) -0.0188(5) -0.0038(5)

loop_
_atom_type_symbol
_atom_type_description
_atom_type_scat_dispersion_real
_atom_type_scat_dispersion_imag
_atom_type_scat_source
C C 0.0033 0.0016 'International Tables Vol C Tables 4.2.6.8 and 6.1.1.4'
H H 0.0000 0.0000 'International Tables Vol C Tables 4.2.6.8 and 6.1.1.4'
B B 0.0013 0.0007 'International Tables Vol C Tables 4.2.6.8 and 6.1.1.4'
O O 0.0106 0.0060 'International Tables Vol C Tables 4.2.6.8 and 6.1.1.4'
F F 0.0171 0.0103 'International Tables Vol C Tables 4.2.6.8 and 6.1.1.4'
P P 0.1023 0.0942 'International Tables Vol C Tables 4.2.6.8 and 6.1.1.4'
S S 0.1246 0.1234 'International Tables Vol C Tables 4.2.6.8 and 6.1.1.4'
Fe Fe 0.3463 0.8444 'International Tables Vol C Tables 4.2.6.8 and 6.1.1.4'

loop_
_geom_angle_atom_site_label_1
_geom_angle_atom_site_label_2
_geom_angle_atom_site_label_3
_geom_angle
O006 Fe1 B20 178.19(3)
O006 Fe1 P002 103.13(2)
B20 Fe1 P002 76.74(2)
O006 Fe1 P5 101.33(2)
B20 Fe1 P5 77.08(2)
P002 Fe1 P5 109.786(8)
O006 Fe1 P004 105.56(2)
B20 Fe1 P004 76.00(2)
P002 Fe1 P004 118.821(9)
P5 Fe1 P004 115.692(9)
C00E P002 C00D 111.82(4)
C00E P002 C00L 105.14(4)
C00D P002 C00L 104.74(4)
C00E P002 Fe1 103.01(3)
C00D P002 Fe1 113.85(3)
C00L P002 Fe1 118.07(3)
C00K P5 C00W 105.81(4)
C00K P5 C00V 99.99(4)
C00W P5 C00V 105.15(4)
C00K P5 Fe1 96.70(3)
C00W P5 Fe1 113.36(3)
C00V P5 Fe1 131.58(3)
C00F P004 C017 108.73(4)
C00F P004 C00R 108.27(4)
C017 P004 C00R 106.93(5)
C00F P004 Fe1 105.19(3)
C017 P004 Fe1 111.54(4)
C00R P004 Fe1 115.98(3)
O00Q S005 O00T 118.33(11)
O00Q S005 O006 113.35(7)
O00T S005 O006 112.86(7)
O00Q S005 C01B 103.90(7)
O00T S005 C01B 104.19(7)
O006 S005 C01B 101.78(5)
S005 O006 Fe1 143.55(5)
C00I C00A C00F 117.27(7)
C00I C00A B20 121.71(7)
C00F C00A B20 119.80(7)
C00G C00B C00E 117.09(7)
C00G C00B B20 121.60(7)
C00E C00B B20 121.32(7)
C00M C00C C00K 116.87(7)
C00M C00C B20 120.79(7)
C00K C00C B20 122.34(7)
C00Y C00D C00S 109.55(7)
C00Y C00D P002 112.10(6)
C00S C00D P002 118.79(6)
C012 C00E C00B 121.27(7)
C012 C00E P002 125.57(6)
C00B C00E P002 113.12(6)
C00O C00F C00A 121.22(8)
C00O C00F P004 125.21(7)
C00A C00F P004 113.57(6)
C00P C00G C00B 121.67(7)
C00J C00H C00I 120.19(8)
C00H C00I C00A 121.49(8)
C00O C00J C00H 119.73(8)
C00N C00K C00C 121.51(8)
C00N C00K P5 125.03(6)
C00C C00K P5 113.46(6)
C00U C00L C010 110.88(8)
C00U C00L P002 115.09(6)
C010 C00L P002 111.55(6)
C016 C00M C00C 121.69(8)
C011 C00N C00K 120.02(8)
C00J C00O C00F 119.93(8)
C00X C00P C00G 119.99(7)
C019 C00R C01C 111.87(9)
C019 C00R P004 115.99(7)
C01C C00R P004 110.61(8)
C015 C00V C00Z 111.38(7)
C015 C00V P5 115.04(6)
C00Z C00V P5 112.79(6)
C014 C00W C013 110.77(8)
C014 C00W P5 109.92(7)
C013 C00W P5 110.19(7)
C012 C00X C00P 119.67(8)
C016 C011 C00N 119.40(8)
C00X C012 C00E 120.22(7)
C011 C016 C00M 120.44(9)
C01A C017 C01D 110.19(10)
C01A C017 P004 108.84(7)
C01D C017 P004 118.67(9)
C00A B20 C00B 117.23(7)
C00A B20 C00C 109.54(6)
C00B B20 C00C 114.96(7)
C00A B20 Fe1 107.12(5)
C00B B20 Fe1 105.47(5)
C00C B20 Fe1 100.78(5)
F007 C01B F008 108.29(10)
F007 C01B F009 106.70(11)
F008 C01B F009 108.12(11)
F007 C01B S005 111.70(8)
F008 C01B S005 110.60(8)
F009 C01B S005 111.27(8)

loop_
_geom_bond_atom_site_label_1
_geom_bond_atom_site_label_2
_geom_bond_distance
Fe1 O006 2.0510(7)
Fe1 B20 2.3877(9)
Fe1 P002 2.4027(2)
Fe1 P5 2.4496(3)
Fe1 P004 2.4523(3)
P002 C00E 1.8163(8)
P002 C00D 1.8601(8)
P002 C00L 1.8717(9)
P5 C00K 1.8162(8)
P5 C00W 1.8469(9)
P5 C00V 1.8727(9)
P004 C00F 1.8160(9)
P004 C017 1.8567(10)
P004 C00R 1.8644(10)
S005 O00Q 1.4165(11)
S005 O00T 1.4294(13)
S005 O006 1.4623(7)
S005 C01B 1.8277(12)
F007 C01B 1.3095(14)
F008 C01B 1.3233(13)
F009 C01B 1.3257(16)
C00A C00I 1.4042(11)
C00A C00F 1.4107(11)
C00A B20 1.6053(12)
C00B C00G 1.4064(11)
C00B C00E 1.4091(11)
C00B B20 1.6064(11)
C00C C00M 1.4049(12)
C00C C00K 1.4107(11)
C00C B20 1.6161(12)
C00D C00Y 1.5303(13)
C00D C00S 1.5354(12)
C00E C012 1.3968(11)
C00F C00O 1.4014(12)
C00G C00P 1.3944(11)
C00H C00J 1.3911(13)
C00H C00I 1.3945(12)
C00J C00O 1.3910(13)
C00K C00N 1.4004(11)
C00L C00U 1.5294(13)
C00L C010 1.5326(12)
C00M C016 1.3912(13)
C00N C011 1.3909(13)
C00P C00X 1.3904(12)
C00R C019 1.5334(15)
C00R C01C 1.5374(15)
C00V C015 1.5274(13)
C00V C00Z 1.5299(12)
C00W C014 1.5274(15)
C00W C013 1.5312(14)
C00X C012 1.3894(12)
C011 C016 1.3907(14)
C017 C01A 1.5278(17)
C017 C01D 1.5373(15)
